data_7057355
loop_
_publ_author_name
'Bedekovi\'c, Nikola'
'Stilinovi\'c, Vladimir'
'Fri\<s\<ci\'c, Tomislav'
'Cin\<ci\'c, Dominik'

_publ_section_title
;
 Comparison of isomericmeta- andpara-diiodotetrafluorobenzene as halogen
 bond donors in crystal engineering
;
_journal_issue 13
_journal_name_full 'New Journal of Chemistry'
_journal_page_first 10584
_journal_paper_doi 10.1039/C8NJ01368C
_journal_volume 42
_journal_year 2018
_chemical_formula_moiety 'C6 F4 I2, C8 H6 N2'
_chemical_formula_sum 'C14 H6 F4 I2 N2'
_chemical_formula_weight 532.01
_space_group_crystal_system monoclinic
_space_group_IT_number 14
_space_group_name_Hall '-P 2yn'
_space_group_name_H-M_alt 'P 1 21/n 1'
_symmetry_space_group_name_Hall '-P 2yn'
_symmetry_space_group_name_H-M 'P 1 21/n 1'
_atom_sites_solution_hydrogens geom
_audit_creation_method SHELXL-2014/7
_audit_update_record
;
2018-04-25 deposited with the CCDC.
2018-04-27 downloaded from the CCDC.
;
_cell_angle_alpha 90
_cell_angle_beta 100.917(4)
_cell_angle_gamma 90
_cell_formula_units_Z 4
_cell_length_a 12.0566(6)
_cell_length_b 6.1409(3)
_cell_length_c 21.3074(10)
_cell_measurement_reflns_used 5983
_cell_measurement_temperature 295(2)
_cell_measurement_theta_max 36.1972
_cell_measurement_theta_min 3.8800
_cell_volume 1549.02(13)
_computing_cell_refinement
;
        CrysAlis RED, Oxford Diffraction Ltd.,
        Version 1.171.32.29 (release 10-06-2008 CrysAlis171 .NET)
        (compiled Jun 10 2008,16:49:55)
;
_computing_data_collection
;
        CrysAlis CCD, Oxford Diffraction Ltd.,
        Version 1.171.32.29 (release 10-06-2008 CrysAlis171 .NET)
        (compiled Jun 10 2008,16:49:55)
;
_computing_data_reduction
;
        CrysAlis RED, Oxford Diffraction Ltd.,
        Version 1.171.32.29 (release 10-06-2008 CrysAlis171 .NET)
        (compiled Jun 10 2008,16:49:55)
;
_computing_molecular_graphics 'MERCURY (C.F. Macrae et al , 2008)'
_computing_publication_material 'SHELXL-2014/7 (Sheldrick, 2014)'
_computing_structure_refinement 'SHELXL-2014/7 (Sheldrick, 2014)'
_computing_structure_solution 'SHELXS-97 (Sheldrick, 1990)'
_diffrn_ambient_temperature 295(2)
_diffrn_measured_fraction_theta_full 0.993
_diffrn_measured_fraction_theta_max 0.993
_diffrn_measurement_device_type
;
Oxford Diffraction Xcalibur CCD
diffractometer
;
_diffrn_measurement_method 'omega scan'
_diffrn_radiation_type MoK\a
_diffrn_radiation_wavelength 0.71073
_diffrn_reflns_av_R_equivalents 0.0314
_diffrn_reflns_av_unetI/netI 0.0279
_diffrn_reflns_Laue_measured_fraction_full 0.993
_diffrn_reflns_Laue_measured_fraction_max 0.993
_diffrn_reflns_limit_h_max 14
_diffrn_reflns_limit_h_min -14
_diffrn_reflns_limit_k_max 7
_diffrn_reflns_limit_k_min -7
_diffrn_reflns_limit_l_max 25
_diffrn_reflns_limit_l_min -25
_diffrn_reflns_number 10652
_diffrn_reflns_point_group_measured_fraction_full 0.993
_diffrn_reflns_point_group_measured_fraction_max 0.993
_diffrn_reflns_theta_full 24.996
_diffrn_reflns_theta_max 24.996
_diffrn_reflns_theta_min 3.896
_diffrn_source 'Enhance (Mo) X-ray Source'
_exptl_absorpt_coefficient_mu 4.098
_exptl_absorpt_correction_T_max 1.00000
_exptl_absorpt_correction_T_min 0.19185
_exptl_absorpt_correction_type multi-scan
_exptl_absorpt_process_details
;
CrysAlis RED, Oxford Diffraction Ltd.,
Version 1.171.32.29 (release 10-06-2008 CrysAlis171 .NET)
(compiled Jun 10 2008,16:49:55)
Empirical absorption correction using spherical harmonics,
 implemented in SCALE3 ABSPACK scaling algorithm.
;
_exptl_crystal_colour colourless
_exptl_crystal_density_diffrn 2.281
_exptl_crystal_description block
_exptl_crystal_F_000 984
_exptl_crystal_size_max 0.58
_exptl_crystal_size_mid 0.47
_exptl_crystal_size_min 0.40
_refine_diff_density_max 0.639
_refine_diff_density_min -0.644
_refine_diff_density_rms 0.126
_refine_ls_extinction_coef 0.0194(6)
_refine_ls_extinction_expression Fc^*^=kFc[1+0.001xFc^2^\l^3^/sin(2\q)]^-1/4^
_refine_ls_extinction_method 'SHELXL-2014/7 (Sheldrick 2014'
_refine_ls_goodness_of_fit_ref 1.010
_refine_ls_hydrogen_treatment constr
_refine_ls_matrix_type full
_refine_ls_number_parameters 200
_refine_ls_number_reflns 2716
_refine_ls_number_restraints 0
_refine_ls_restrained_S_all 1.010
_refine_ls_R_factor_all 0.0479
_refine_ls_R_factor_gt 0.0298
_refine_ls_shift/su_max 0.000
_refine_ls_shift/su_mean 0.000
_refine_ls_structure_factor_coef Fsqd
_refine_ls_weighting_details 'w=1/[\s^2^(Fo^2^)+(0.0468P)^2^] where P=(Fo^2^+2Fc^2^)/3'
_refine_ls_weighting_scheme calc
_refine_ls_wR_factor_gt 0.0747
_refine_ls_wR_factor_ref 0.0796
_reflns_Friedel_coverage 0.000
_reflns_number_gt 1910
_reflns_number_total 2716
_reflns_threshold_expression 'I > 2\s(I)'
_cod_data_source_file c8nj01368c2.cif
_cod_data_source_block XII14
_cod_depositor_comments 'Adding full bibliography for 7057346--7057365.cif.'
_cod_database_code 7057355
_shelx_shelxl_version_number 2014/7
_shelx_space_group_comment
;
The symmetry employed for this shelxl refinement is uniquely defined
by the following loop, which should always be used as a source of
symmetry information in preference to the above space-group names.
They are only intended as comments.
;

loop_
_space_group_symop_operation_xyz
'x, y, z'
'-x+1/2, y+1/2, -z+1/2'
'-x, -y, -z'
'x-1/2, -y-1/2, z-1/2'

loop_
_atom_site_label
_atom_site_type_symbol
_atom_site_fract_x
_atom_site_fract_y
_atom_site_fract_z
_atom_site_U_iso_or_equiv
_atom_site_adp_type
_atom_site_occupancy
_atom_site_site_symmetry_order
_atom_site_calc_flag
_atom_site_refinement_flags_posn
_atom_site_refinement_flags_adp
F5 F 0.5516(3) 0.8788(4) -0.05196(13) 0.0698(9) Uani 1 1 d . .
C12 C 0.5238(4) 0.6912(7) -0.0265(2) 0.0448(12) Uani 1 1 d . .
I1 I 0.23804(3) 0.74190(4) 0.08701(2) 0.04689(15) Uani 1 1 d . .
F2 F 0.0660(3) 0.6144(4) -0.04201(11) 0.0595(8) Uani 1 1 d . .
C10 C 0.0947(4) 0.8932(6) 0.03562(18) 0.0395(10) Uani 1 1 d . .
C11 C 0.0577(4) 1.0885(6) 0.05482(18) 0.0445(11) Uani 1 1 d . .
C9 C 0.0346(4) 0.8065(7) -0.0203(2) 0.0423(11) Uani 1 1 d . .
F3 F 0.1113(3) 1.1821(5) 0.10950(12) 0.0678(9) Uani 1 1 d . .
I2 I 0.69960(3) 0.25268(4) 0.11849(2) 0.04804(15) Uani 1 1 d . .
C13 C 0.6038(4) 0.5926(6) 0.02012(18) 0.0433(11) Uani 1 1 d . .
C14 C 0.5801(4) 0.3987(6) 0.04730(18) 0.0419(11) Uani 1 1 d . .
F4 F 0.7033(3) 0.6908(4) 0.03806(14) 0.0670(8) Uani 1 1 d . .
C2 C 0.6191(5) 0.7382(6) 0.2255(2) 0.0516(12) Uani 1 1 d . .
H2 H 0.6728 0.8478 0.2268 0.062 Uiso 1 1 calc R U
C4 C 0.5619(5) 0.2739(7) 0.3139(2) 0.0575(14) Uani 1 1 d . .
H3 H 0.6212 0.2769 0.3489 0.069 Uiso 1 1 calc R U
C1 C 0.5271(5) 0.7338(7) 0.1747(2) 0.0523(13) Uani 1 1 d . .
H1 H 0.5216 0.8425 0.1438 0.063 Uiso 1 1 calc R U
C7 C 0.3804(5) 0.2620(7) 0.2103(2) 0.0564(13) Uani 1 1 d . .
H6 H 0.3196 0.2562 0.1762 0.068 Uiso 1 1 calc R U
C8 C 0.4611(4) 0.4314(7) 0.21437(19) 0.0418(11) Uani 1 1 d . .
C6 C 0.3931(5) 0.1071(8) 0.2571(3) 0.0677(15) Uani 1 1 d . .
H5 H 0.3402 -0.0044 0.2547 0.081 Uiso 1 1 calc R U
N1 N 0.4492(3) 0.5858(6) 0.16825(15) 0.0483(10) Uani 1 1 d . .
C3 C 0.5534(4) 0.4349(6) 0.26684(17) 0.0395(10) Uani 1 1 d . .
N2 N 0.6325(4) 0.5941(6) 0.27137(16) 0.0512(10) Uani 1 1 d . .
C5 C 0.4833(6) 0.1129(8) 0.3083(2) 0.0693(17) Uani 1 1 d . .
H4 H 0.4901 0.0049 0.3394 0.083 Uiso 1 1 calc R U

loop_
_atom_site_aniso_label
_atom_site_aniso_U_11
_atom_site_aniso_U_22
_atom_site_aniso_U_33
_atom_site_aniso_U_23
_atom_site_aniso_U_13
_atom_site_aniso_U_12
F5 0.066(2) 0.0583(17) 0.0794(19) 0.0308(14) -0.0013(16) -0.0146(15)
C12 0.055(3) 0.037(2) 0.042(2) 0.0110(18) 0.007(2) -0.004(2)
I1 0.0363(2) 0.0537(2) 0.0480(2) 0.00394(13) 0.00117(13) 0.00472(14)
F2 0.057(2) 0.0532(16) 0.0642(16) -0.0195(12) 0.0001(14) 0.0110(13)
C10 0.034(3) 0.045(2) 0.038(2) 0.0015(17) 0.0029(18) 0.0000(19)
C11 0.041(3) 0.051(3) 0.038(2) -0.0087(19) -0.0033(19) -0.003(2)
C9 0.042(3) 0.039(2) 0.045(2) -0.0070(18) 0.007(2) 0.006(2)
F3 0.062(2) 0.0712(15) 0.0594(16) -0.0261(14) -0.0163(14) 0.0087(16)
I2 0.0448(2) 0.0516(2) 0.0447(2) 0.00851(12) 0.00076(14) 0.00585(14)
C13 0.041(3) 0.046(2) 0.040(2) 0.0003(18) 0.002(2) -0.007(2)
C14 0.041(3) 0.042(2) 0.039(2) 0.0008(18) 0.000(2) 0.006(2)
F4 0.052(2) 0.0627(15) 0.0776(19) 0.0138(14) -0.0091(15) -0.0145(15)
C2 0.046(3) 0.047(3) 0.058(3) 0.004(2) 0.002(2) -0.008(2)
C4 0.062(4) 0.069(4) 0.041(2) 0.008(2) 0.010(2) 0.007(3)
C1 0.053(3) 0.049(3) 0.054(3) 0.011(2) 0.006(2) 0.005(3)
C7 0.049(3) 0.063(3) 0.056(3) -0.006(2) 0.007(2) -0.005(3)
C8 0.038(3) 0.048(2) 0.040(2) -0.0042(19) 0.007(2) 0.002(2)
C6 0.064(4) 0.059(3) 0.085(4) 0.008(3) 0.024(3) -0.009(3)
N1 0.042(3) 0.053(2) 0.045(2) 0.0024(17) -0.0032(17) 0.004(2)
C3 0.039(3) 0.047(2) 0.031(2) -0.0009(18) 0.0027(18) 0.002(2)
N2 0.042(3) 0.058(2) 0.048(2) -0.0009(18) -0.0048(18) 0.001(2)
C5 0.084(5) 0.065(4) 0.063(3) 0.018(3) 0.026(3) 0.002(3)

loop_
_atom_type_symbol
_atom_type_description
_atom_type_scat_dispersion_real
_atom_type_scat_dispersion_imag
_atom_type_scat_source
C C 0.0033 0.0016 'International Tables Vol C Tables 4.2.6.8 and 6.1.1.4'
H H 0.0000 0.0000 'International Tables Vol C Tables 4.2.6.8 and 6.1.1.4'
N N 0.0061 0.0033 'International Tables Vol C Tables 4.2.6.8 and 6.1.1.4'
F F 0.0171 0.0103 'International Tables Vol C Tables 4.2.6.8 and 6.1.1.4'
I I -0.4742 1.8119 'International Tables Vol C Tables 4.2.6.8 and 6.1.1.4'

loop_
_geom_angle_atom_site_label_1
_geom_angle_atom_site_label_2
_geom_angle_atom_site_label_3
_geom_angle
_geom_angle_site_symmetry_1
_geom_angle_site_symmetry_3
F5 C12 C14 120.0(4) . 3_665
F5 C12 C13 118.1(4) . .
C14 C12 C13 121.9(4) 3_665 .
C11 C10 C9 116.7(4) . .
C11 C10 I1 121.2(3) . .
C9 C10 I1 122.0(3) . .
F3 C11 C10 120.1(4) . .
F3 C11 C9 118.0(4) . 3_575
C10 C11 C9 121.9(4) . 3_575
F2 C9 C11 118.7(4) . 3_575
F2 C9 C10 119.9(4) . .
C11 C9 C10 121.4(4) 3_575 .
F4 C13 C14 121.2(4) . .
F4 C13 C12 118.4(4) . .
C14 C13 C12 120.4(4) . .
C12 C14 C13 117.7(4) 3_665 .
C12 C14 I2 121.8(3) 3_665 .
C13 C14 I2 120.5(3) . .
N2 C2 C1 122.3(4) . .
C5 C4 C3 119.8(5) . .
N1 C1 C2 123.3(4) . .
C6 C7 C8 119.1(5) . .
N1 C8 C7 119.5(4) . .
N1 C8 C3 121.4(4) . .
C7 C8 C3 119.1(4) . .
C7 C6 C5 121.2(5) . .
C1 N1 C8 116.1(4) . .
N2 C3 C4 120.3(4) . .
N2 C3 C8 120.2(4) . .
C4 C3 C8 119.6(4) . .
C2 N2 C3 116.8(4) . .
C4 C5 C6 121.1(5) . .

loop_
_geom_bond_atom_site_label_1
_geom_bond_atom_site_label_2
_geom_bond_distance
_geom_bond_site_symmetry_2
F5 C12 1.343(5) .
C12 C14 1.364(6) 3_665
C12 C13 1.386(6) .
I1 C10 2.082(4) .
F2 C9 1.347(5) .
C10 C11 1.368(6) .
C10 C9 1.379(5) .
C11 F3 1.349(4) .
C11 C9 1.373(6) 3_575
C9 C11 1.373(6) 3_575
I2 C14 2.087(4) .
C13 F4 1.332(5) .
C13 C14 1.378(5) .
C14 C12 1.364(6) 3_665
C2 N2 1.305(5) .
C2 C1 1.397(7) .
C4 C5 1.359(7) .
C4 C3 1.398(6) .
C1 N1 1.296(6) .
C7 C6 1.366(7) .
C7 C8 1.415(7) .
C8 N1 1.353(5) .
C8 C3 1.421(6) .
C6 C5 1.387(8) .
C3 N2 1.356(5) .
